data_2225566
loop_
_publ_author_name
'Armaghan, Mahsa'
'Amini, Mostafa M.'
'Ng, Seik Weng'

_publ_section_title
;
 1,5-Dicyanoanthraquinone
;
_journal_coeditor_code HB5350
_journal_issue 4
_journal_name_full 'Acta Crystallographica Section E'
_journal_page_first o767
_journal_paper_doi 10.1107/S1600536810007993
_journal_volume 66
_journal_year 2010
_chemical_formula_iupac 'C16 H6 N2 O2'
_chemical_formula_moiety 'C16 H6 N2 O2'
_chemical_formula_sum 'C16 H6 N2 O2'
_chemical_formula_weight 258.23
_chemical_name_systematic
;
1,5-Dicyanoanthraquinone
;
_space_group_IT_number 14
_symmetry_cell_setting monoclinic
_symmetry_space_group_name_Hall '-P 2ybc'
_symmetry_space_group_name_H-M 'P 1 21/c 1'
_atom_sites_solution_hydrogens geom
_atom_sites_solution_primary direct
_atom_sites_solution_secondary difmap
_audit_creation_method SHELXL-97
_cell_angle_alpha 90.00
_cell_angle_beta 91.064(4)
_cell_angle_gamma 90.00
_cell_formula_units_Z 2
_cell_length_a 3.8256(10)
_cell_length_b 7.0183(19)
_cell_length_c 21.249(6)
_cell_measurement_reflns_used 614
_cell_measurement_temperature 293(2)
_cell_measurement_theta_max 25.4
_cell_measurement_theta_min 3.1
_cell_volume 570.4(3)
_computing_cell_refinement 'SAINT (Bruker, 2009)'
_computing_data_collection 'APEX2 (Bruker, 2009)'
_computing_data_reduction 'SAINT (Bruker, 2009)'
_computing_molecular_graphics 'X-SEED (Barbour, 2001)'
_computing_publication_material 'publCIF (Westrip, 2010)'
_computing_structure_refinement 'SHELXL97 (Sheldrick, 2008)'
_computing_structure_solution 'SHELXS97 (Sheldrick, 2008)'
_diffrn_ambient_temperature 293(2)
_diffrn_measured_fraction_theta_full 1.000
_diffrn_measured_fraction_theta_max 1.000
_diffrn_measurement_device_type 'Bruker SMART APEX diffractometer'
_diffrn_measurement_method '\w scans'
_diffrn_radiation_monochromator graphite
_diffrn_radiation_source 'fine-focus sealed tube'
_diffrn_radiation_type MoK\a
_diffrn_radiation_wavelength 0.71073
_diffrn_reflns_av_R_equivalents 0.0481
_diffrn_reflns_av_sigmaI/netI 0.0437
_diffrn_reflns_limit_h_max 4
_diffrn_reflns_limit_h_min -4
_diffrn_reflns_limit_k_max 8
_diffrn_reflns_limit_k_min -8
_diffrn_reflns_limit_l_max 25
_diffrn_reflns_limit_l_min -25
_diffrn_reflns_number 4238
_diffrn_reflns_theta_full 25.00
_diffrn_reflns_theta_max 25.00
_diffrn_reflns_theta_min 1.92
_diffrn_standards_decay_% 0
_diffrn_standards_interval_count 0
_diffrn_standards_interval_time 0
_diffrn_standards_number 0
_exptl_absorpt_coefficient_mu 0.102
_exptl_absorpt_correction_type none
_exptl_crystal_colour Yellow
_exptl_crystal_density_diffrn 1.503
_exptl_crystal_density_method 'not measured'
_exptl_crystal_description Prism
_exptl_crystal_F_000 264
_exptl_crystal_size_max 0.35
_exptl_crystal_size_mid 0.06
_exptl_crystal_size_min 0.03
_refine_diff_density_max 0.194
_refine_diff_density_min -0.184
_refine_ls_extinction_coef 0.033(9)
_refine_ls_extinction_expression Fc^*^=kFc[1+0.001xFc^2^\l^3^/sin(2\q)]^-1/4^
_refine_ls_extinction_method 'SHELXL97 (Sheldrick, 2008)'
_refine_ls_goodness_of_fit_ref 1.062
_refine_ls_hydrogen_treatment constr
_refine_ls_matrix_type full
_refine_ls_number_parameters 92
_refine_ls_number_reflns 1013
_refine_ls_number_restraints 0
_refine_ls_restrained_S_all 1.062
_refine_ls_R_factor_all 0.0991
_refine_ls_R_factor_gt 0.0526
_refine_ls_shift/su_max 0.001
_refine_ls_shift/su_mean 0.001
_refine_ls_structure_factor_coef Fsqd
_refine_ls_weighting_details 'calc w=1/[\s^2^(Fo^2^)+(0.0649P)^2^+0.1468P] where P=(Fo^2^+2Fc^2^)/3'
_refine_ls_weighting_scheme calc
_refine_ls_wR_factor_gt 0.1260
_refine_ls_wR_factor_ref 0.1491
_reflns_number_gt 600
_reflns_number_total 1013
_reflns_threshold_expression I>2\s(I)
_cod_data_source_file hb5350.cif
_cod_data_source_block I
_cod_depositor_comments
;
The following automatic conversions were performed:
'_symmetry_cell_setting' value 'Monoclinic' changed to 'monoclinic'
according to '/home/saulius/struct/CIF-dictionaries/cif_core.dic'
dictionary named 'cif_core.dic' version 2.4.1 from
2010-06-29.

'_exptl_absorpt_correction_type' value 'None' changed to
'none' according to '/home/saulius/struct/CIF-dictionaries/cif_core.dic'
dictionary named 'cif_core.dic' version 2.4.1 from 2010-06-29.

Automatic conversion script
Id: cif_fix_enum 1527 2010-12-29 10:47:43Z saulius 
;
_cod_original_sg_symbol_H-M 'P 21/c'
_cod_database_code 2225566
_cod_database_fobs_code 2225566

loop_
_symmetry_equiv_pos_as_xyz
'x, y, z'
'x, -y+1/2, z+1/2'
'-x, -y, -z'
'-x, y-1/2, -z-1/2'

loop_
_atom_site_type_symbol
_atom_site_label
_atom_site_fract_x
_atom_site_fract_y
_atom_site_fract_z
_atom_site_U_iso_or_equiv
_atom_site_adp_type
_atom_site_calc_flag
_atom_site_refinement_flags
_atom_site_occupancy
_atom_site_disorder_assembly
_atom_site_disorder_group
O O1 0.8448(7) 0.2052(3) 0.55023(10) 0.0691(8) Uani d . 1 . .
N N1 0.0797(10) 0.7591(5) 0.30574(16) 0.0837(11) Uani d . 1 . .
C C1 0.6782(8) 0.3375(4) 0.52815(13) 0.0407(7) Uani d . 1 . .
C C2 0.5829(7) 0.3390(4) 0.46013(12) 0.0373(7) Uani d . 1 . .
C C3 0.6669(8) 0.1823(4) 0.42375(14) 0.0473(8) Uani d . 1 . .
H H3 0.7752 0.0773 0.4423 0.057 Uiso calc R 1 . .
C C4 0.5910(9) 0.1815(5) 0.36042(15) 0.0583(10) Uani d . 1 . .
H H4 0.6438 0.0750 0.3364 0.070 Uiso calc R 1 . .
C C5 0.4369(9) 0.3378(5) 0.33232(15) 0.0566(9) Uani d . 1 . .
H H5 0.3903 0.3369 0.2892 0.068 Uiso calc R 1 . .
C C6 0.3504(7) 0.4968(4) 0.36757(13) 0.0430(8) Uani d . 1 . .
C C7 0.4220(7) 0.4985(4) 0.43270(12) 0.0373(7) Uani d . 1 . .
C C8 0.1889(8) 0.6593(5) 0.33253(14) 0.0424(8) Uani d . 1 . .

loop_
_atom_site_aniso_label
_atom_site_aniso_U_11
_atom_site_aniso_U_22
_atom_site_aniso_U_33
_atom_site_aniso_U_12
_atom_site_aniso_U_13
_atom_site_aniso_U_23
O1 0.097(2) 0.0525(15) 0.0572(15) 0.0343(13) -0.0103(13) 0.0056(11)
N1 0.090(3) 0.093(3) 0.068(2) -0.006(2) 0.0044(19) -0.0029(19)
C1 0.0450(18) 0.0323(16) 0.0450(17) 0.0043(13) 0.0016(13) 0.0035(13)
C2 0.0383(17) 0.0308(16) 0.0427(16) 0.0014(12) 0.0011(12) 0.0016(12)
C3 0.053(2) 0.0347(18) 0.0540(19) 0.0052(13) 0.0015(14) -0.0067(14)
C4 0.063(2) 0.052(2) 0.060(2) 0.0047(16) 0.0011(17) -0.0155(17)
C5 0.058(2) 0.070(2) 0.0414(17) -0.0024(17) -0.0007(15) -0.0078(16)
C6 0.0400(17) 0.0455(18) 0.0437(17) -0.0032(14) 0.0028(12) -0.0009(14)
C7 0.0325(15) 0.0377(17) 0.0416(16) -0.0027(12) 0.0024(11) 0.0024(12)
C8 0.0388(18) 0.050(2) 0.0382(17) 0.0024(14) -0.0053(13) 0.0059(15)

loop_
_atom_type_symbol
_atom_type_description
_atom_type_scat_dispersion_real
_atom_type_scat_dispersion_imag
_atom_type_scat_source
C C 0.0033 0.0000 'International Tables Vol C Tables 4.2.6.8 and 6.1.1.4'
H H 0.0000 0.0000 'International Tables Vol C Tables 4.2.6.8 and 6.1.1.4'
N N 0.0061 0.0000 'International Tables Vol C Tables 4.2.6.8 and 6.1.1.4'
O O 0.0106 0.0000 'International Tables Vol C Tables 4.2.6.8 and 6.1.1.4'

loop_
_geom_angle_atom_site_label_1
_geom_angle_atom_site_label_2
_geom_angle_atom_site_label_3
_geom_angle_site_symmetry_1
_geom_angle_site_symmetry_3
_geom_angle
_geom_angle_publ_flag
O1 C1 C7 . 3_666 121.2(3) ?
O1 C1 C2 . . 119.9(3) ?
C7 C1 C2 3_666 . 118.8(2) ?
C3 C2 C7 . . 120.5(3) ?
C3 C2 C1 . . 118.8(2) ?
C7 C2 C1 . . 120.7(2) ?
C4 C3 C2 . . 120.2(3) ?
C4 C3 H3 . . 119.9 ?
C2 C3 H3 . . 119.9 ?
C3 C4 C5 . . 120.2(3) ?
C3 C4 H4 . . 119.9 ?
C5 C4 H4 . . 119.9 ?
C4 C5 C6 . . 120.8(3) ?
C4 C5 H5 . . 119.6 ?
C6 C5 H5 . . 119.6 ?
C5 C6 C7 . . 119.6(3) ?
C5 C6 C8 . . 116.5(3) ?
C7 C6 C8 . . 123.9(3) ?
C2 C7 C6 . . 118.7(3) ?
C2 C7 C1 . 3_666 120.4(2) ?
C6 C7 C1 . 3_666 120.9(3) ?
N1 C8 C6 . . 174.6(4) ?

loop_
_geom_bond_atom_site_label_1
_geom_bond_atom_site_label_2
_geom_bond_site_symmetry_2
_geom_bond_distance
_geom_bond_publ_flag
O1 C1 . 1.216(3) ?
N1 C8 . 0.991(4) ?
C1 C7 3_666 1.475(4) ?
C1 C2 . 1.484(4) ?
C2 C3 . 1.386(4) ?
C2 C7 . 1.399(4) ?
C3 C4 . 1.371(4) ?
C3 H3 . 0.9300 ?
C4 C5 . 1.376(4) ?
C4 H4 . 0.9300 ?
C5 C6 . 1.387(4) ?
C5 H5 . 0.9300 ?
C6 C7 . 1.406(3) ?
C6 C8 . 1.490(4) ?
C7 C1 3_666 1.475(4) ?

loop_
_geom_torsion_atom_site_label_1
_geom_torsion_atom_site_label_2
_geom_torsion_atom_site_label_3
_geom_torsion_atom_site_label_4
_geom_torsion_site_symmetry_1
_geom_torsion_site_symmetry_2
_geom_torsion_site_symmetry_3
_geom_torsion_site_symmetry_4
_geom_torsion
_geom_torsion_publ_flag
O1 C1 C2 C3 . . . . 4.2(4) ?
C7 C1 C2 C3 3_666 . . . -177.9(3) ?
O1 C1 C2 C7 . . . . -173.6(3) ?
C7 C1 C2 C7 3_666 . . . 4.3(4) ?
C7 C2 C3 C4 . . . . -0.4(4) ?
C1 C2 C3 C4 . . . . -178.2(3) ?
C2 C3 C4 C5 . . . . 1.3(5) ?
C3 C4 C5 C6 . . . . -1.2(5) ?
C4 C5 C6 C7 . . . . 0.2(4) ?
C4 C5 C6 C8 . . . . 179.3(3) ?
C3 C2 C7 C6 . . . . -0.5(4) ?
C1 C2 C7 C6 . . . . 177.2(2) ?
C3 C2 C7 C1 . . . 3_666 177.9(3) ?
C1 C2 C7 C1 . . . 3_666 -4.4(4) ?
C5 C6 C7 C2 . . . . 0.6(4) ?
C8 C6 C7 C2 . . . . -178.4(3) ?
C5 C6 C7 C1 . . . 3_666 -177.8(3) ?
C8 C6 C7 C1 . . . 3_666 3.2(4) ?
